data_9007956
loop_
_publ_author_name
'Sugahara, M.'
'Yoshiasa, A.'
'Yamanaka, T.'
'Takei, H.'

_publ_section_title
;
 LiMnVO4
;
_journal_name_full 'Acta Crystallographica, Section E'
_journal_page_first i161
_journal_page_last i163
_journal_paper_doi 10.1107/S1600536803023742
_journal_volume 59
_journal_year 2003
_chemical_formula_structural LiMnVO4
_chemical_formula_sum 'Li Mn O4 V'
_space_group_IT_number 63
_symmetry_space_group_name_Hall '-C 2c 2'
_symmetry_space_group_name_H-M 'C m c m'
_cell_angle_alpha 90
_cell_angle_beta 90
_cell_angle_gamma 90
_cell_length_a 5.7640
_cell_length_b 8.7418
_cell_length_c 6.3629
_cell_formula_units_Z 4
_cell_volume 320.612
_exptl_crystal_density_diffrn 3.663
_cod_original_formula_sum 'Li Mn V O4'
_cod_database_code 9007956

loop_
_symmetry_equiv_pos_as_xyz
x,y,z
1/2+x,1/2+y,z
x,-y,1/2+z
1/2+x,1/2-y,1/2+z
-x,y,1/2-z
1/2-x,1/2+y,1/2-z
-x,y,z
1/2-x,1/2+y,z
x,-y,-z
1/2+x,1/2-y,-z
x,y,1/2-z
1/2+x,1/2+y,1/2-z
-x,-y,1/2+z
1/2-x,1/2-y,1/2+z
-x,-y,-z
1/2-x,1/2-y,-z

loop_
_atom_site_aniso_label
_atom_site_aniso_U_11
_atom_site_aniso_U_22
_atom_site_aniso_U_33
_atom_site_aniso_U_12
_atom_site_aniso_U_13
_atom_site_aniso_U_23
Li 0.03300 0.01830 0.02100 0.00000 0.00000 0.00000
Mn 0.00905 0.00916 0.00747 0.00000 0.00000 0.00023
V 0.00621 0.00740 0.00766 0.00000 0.00000 0.00000
O1 0.00970 0.01220 0.01070 -0.00300 0.00000 0.00000
O2 0.01330 0.01090 0.01070 0.00000 0.00000 -0.00230

loop_
_atom_site_label
_atom_site_fract_x
_atom_site_fract_y
_atom_site_fract_z
_atom_site_U_iso_or_equiv
Li 0.00000 0.66370 0.25000 0.02410
Mn 0.00000 0.00000 0.00000 0.00856
V 0.00000 0.35663 0.25000 0.00709
O1 0.24050 0.47975 0.25000 0.01086
O2 0.00000 0.24600 0.03228 0.01164

_cod_duplicate_entry 2202307
